data_7002291
loop_
_publ_author_name
'Dalla Favera, Natalia'
'Gu\'en\'ee, Laure'
'Bernardinelli, G\'erald'
'Piguet, Claude'

_publ_section_title
;
 In search for tuneable intramolecular intermetallic interactions in
 polynuclear lanthanide complexes
;
_journal_issue 37
_journal_name_full 'Dalton Transactions'
_journal_page_first 7625
_journal_page_last 7638
_journal_paper_doi 10.1039/b905131g
_journal_year 2009
_chemical_formula_moiety 'C39 H48 Eu2 N14 O22, 2(C3 H5 N), 4(H2 O)'
_chemical_formula_sum 'C45 H66 Eu2 N16 O26'
_chemical_formula_weight 1551.08
_space_group_IT_number 15
_symmetry_cell_setting monoclinic
_symmetry_Int_Tables_number 15
_symmetry_space_group_name_Hall '-C 2yc'
_symmetry_space_group_name_H-M 'C 1 2/c 1'
_audit_conform_dict_name cif_core.dic
_audit_conform_dict_version 2.0.1
_audit_creation_date 2008-07-22
_audit_creation_method from_xtal_archive_file_using_CIFIO
_audit_update_record 2009-03-03
_cell_angle_alpha 90.00000
_cell_angle_beta 116.890(5)
_cell_angle_gamma 90.00000
_cell_formula_units_Z 4
_cell_length_a 33.2594(16)
_cell_length_b 11.3096(7)
_cell_length_c 18.1293(8)
_cell_measurement_reflns_used 7998
_cell_measurement_temperature 150
_cell_measurement_theta_max 28.05
_cell_measurement_theta_min 2.55
_cell_volume 6082.0(6)
_computing_cell_refinement 'CELL (Stoe & Cie, 1999)'
_computing_data_collection 'EXPOSE (Stoe & Cie, 1999)'
_computing_data_reduction xtal_REFCAL_SORTRF
_computing_molecular_graphics xtal_gx3
_computing_publication_material xtal_BONDLA_CIFIO
_computing_structure_refinement xtal_CRYLSQ
_computing_structure_solution SIR97
_diffrn_detector_area_resol_mean 6
_diffrn_measured_fraction_theta_full 1.0
_diffrn_measured_fraction_theta_max 0.951
_diffrn_measurement_device_type 'Stoe Ipds'
_diffrn_measurement_method \f
_diffrn_radiation_monochromator graphite
_diffrn_radiation_probe x-ray
_diffrn_radiation_type MoK\a
_diffrn_radiation_wavelength .71073
_diffrn_reflns_av_R_equivalents .0303
_diffrn_reflns_av_sigmaI/netI .0424
_diffrn_reflns_limit_h_max 43
_diffrn_reflns_limit_h_min -43
_diffrn_reflns_limit_k_max 14
_diffrn_reflns_limit_k_min -14
_diffrn_reflns_limit_l_max 22
_diffrn_reflns_limit_l_min -22
_diffrn_reflns_number 28970
_diffrn_reflns_theta_full 28.08
_diffrn_reflns_theta_max 28.08
_diffrn_source 'fine-focus sealed tube'
_diffrn_source_type 'STOE IPDS'
_diffrn_standards_decay_% 0
_exptl_absorpt_coefficient_mu 2.139
_exptl_absorpt_correction_T_max 0.7357
_exptl_absorpt_correction_T_min 0.5921
_exptl_absorpt_correction_type numerical
_exptl_absorpt_process_details 'XRED; Stoe & Cie, 1999'
_exptl_crystal_colour colorless
_exptl_crystal_density_diffrn 1.694
_exptl_crystal_density_method 'not measured'
_exptl_crystal_description prism
_exptl_crystal_F_000 3128.0
_exptl_crystal_size_max 0.34
_exptl_crystal_size_mid 0.24
_exptl_crystal_size_min 0.20
_refine_diff_density_max .759
_refine_diff_density_min -.658
_refine_ls_abs_structure_details none
_refine_ls_extinction_coef .00000
_refine_ls_extinction_method none
_refine_ls_goodness_of_fit_ref 1.048
_refine_ls_hydrogen_treatment mixed
_refine_ls_number_parameters 501
_refine_ls_number_reflns 5809
_refine_ls_number_restraints 42
_refine_ls_R_factor_all 0.027
_refine_ls_R_factor_gt .022
_refine_ls_shift/su_max .006
_refine_ls_structure_factor_coef F
_refine_ls_weighting_details \w=1/[\s^2^(Fo)+0.0003(Fo^2^)]
_refine_ls_weighting_scheme calc
_refine_ls_wR_factor_ref .026
_reflns_number_gt 5696
_reflns_number_total 7079
_reflns_threshold_expression refl_observed_if_F____>_3.00_sigma(F___)
_cod_data_source_file b905131g.txt
_cod_data_source_block 4
_cod_original_sg_symbol_H-M 'C 2/c'
_cod_database_code 7002291

loop_
_symmetry_equiv_pos_as_xyz
+x,+y,+z
-x,+y,1/2-z
-x,-y,-z
+x,-y,1/2+z
1/2+x,1/2+y,+z
1/2-x,1/2+y,1/2-z
1/2-x,1/2-y,-z
1/2+x,1/2-y,1/2+z

loop_
_atom_site_label
_atom_site_fract_x
_atom_site_fract_y
_atom_site_fract_z
_atom_site_U_iso_or_equiv
_atom_site_occupancy
_atom_site_adp_type
EU1 .616051(4) .773723(10) .486754(7) .01267(6) 1.00000 Uani
C1 .74979(10) .7997(3) .7596(3) .0433(17) 1.00000 Uani
C2 .73464(8) .9274(3) .7425(2) .0291(13) 1.00000 Uani
C3 .69496(10) 1.0949(3) .8373(3) .0355(15) 1.00000 Uani
C4 .68691(9) .9645(3) .81389(17) .0251(12) 1.00000 Uani
C5 .65439(8) .9181(3) .66228(16) .0171(10) 1.00000 Uani
C6 .60575(8) .9133(2) .64768(15) .0163(10) 1.00000 Uani
C7 .58565(9) .9833(3) .68493(17) .0209(11) 1.00000 Uani
C8 .53927(9) .9722(3) .65718(18) .0240(12) 1.00000 Uani
C9 .51518(8) .8901(3) .59663(17) .0212(11) 1.00000 Uani
C10 .53769(7) .8213(3) .56332(15) .0150(9) 1.00000 Uani
C11 .51808(7) .7281(3) .49976(15) .0149(9) 1.00000 Uani
C12 .44006(8) .6935(3) .49454(16) .0177(10) 1.00000 Uani
C13 .40626(8) .7815(3) .43541(18) .0240(12) 1.00000 Uani
C14 .47566(7) .5870(2) .41716(15) .0152(10) 1.00000 Uani
C15 .44266(8) .5039(3) .37090(16) .0179(10) 1.00000 Uani
C16 .45201(8) .4309(3) .31910(16) .0184(10) 1.00000 Uani
C17 .49239(8) .4394(2) .31136(15) .0168(10) 1.00000 Uani
C18 .52495(8) .5225(2) .35836(15) .0163(10) 1.00000 Uani
C19 .51618(7) .59567(19) .41118(15) .0149(10) 1.00000 Uani
C20 .50000 .3629(3) .25000 .0191(14) 1.00000 Uani
N1 .68865(7) .94055(19) .73566(14) .0206(10) 1.00000 Uani
N2 .58218(6) .83624(17) .58678(13) .0150(9) 1.00000 Uani
N3 .47739(6) .67211(17) .47348(13) .0152(8) 1.00000 Uani
N4 .54240(6) .68399(18) .46454(13) .0152(8) 1.00000 Uani
N9 .59785(8) 1.01289(19) .41579(15) .0238(10) 1.00000 Uani
N10 .58181(9) .74410(19) .30484(15) .0267(11) 1.00000 Uani
N11 .64631(7) .54771(18) .57706(15) .0214(10) 1.00000 Uani
O1 .66114(6) .89453(16) .60065(11) .0202(8) 1.00000 Uani
O3 .57596(6) .96866(16) .45146(12) .0237(9) 1.00000 Uani
O4 .62982(6) .95000(16) .41669(13) .0241(9) 1.00000 Uani
O5 .58850(8) 1.10975(18) .38233(15) .0406(11) 1.00000 Uani
O6 .55769(7) .79653(18) .33154(13) .0305(10) 1.00000 Uani
O7 .61574(7) .68729(18) .35855(13) .0303(9) 1.00000 Uani
O8 .57427(9) .7465(2) .23202(14) .0428(12) 1.00000 Uani
O9 .64644(6) .64241(16) .61431(12) .0235(9) 1.00000 Uani
O10 .63067(6) .55207(16) .49921(12) .0224(8) 1.00000 Uani
O11 .66010(6) .45358(17) .61525(13) .0312(9) 1.00000 Uani
O21 .69416(6) .73767(18) .51591(13) .0219(8) 1.00000 Uani
N1B .71925(10) .8729(3) 1.0211(3) .0496(16) 1.00000 Uani
C1B .69941(12) .7899(3) .9940(3) .0409(17) 1.00000 Uani
C2B .67514(16) .6824(4) .9610(5) .069(3) 1.00000 Uani
C3B .6571(2) .6672(5) .8774(5) .107(5) 1.00000 Uani
O3W .66643(9) .4228(5) .7820(3) .088(3) 1.00000 Uani
O5W .76487(7) .89713(19) .56555(15) .0299(10) 1.00000 Uani
H1 .7506(8) .7747(9) .8120(13) .04000 1.00000 Uiso
H2 .7288(6) .7501(10) .7151(12) .04000 1.00000 Uiso
H3 .7798(7) .7920(7) .7631(14) .04000 1.00000 Uiso
H4 .7247(7) 1.1190(8) .8422(13) .04000 1.00000 Uiso
H5 .6709(6) 1.1432(10) .7938(11) .04000 1.00000 Uiso
H6 .6944(7) 1.1074(6) .8908(12) .04000 1.00000 Uiso
H7 .7540(12) .979(3) .787(3) .04000 1.00000 Uiso
H8 .7351(12) .954(3) .696(3) .04000 1.00000 Uiso
H9 .7108(12) .919(4) .858(3) .04000 1.00000 Uiso
H10 .6571(12) .936(3) .813(3) .04000 1.00000 Uiso
H11 .6036(12) 1.038(4) .729(3) .04000 1.00000 Uiso
H12 .5235(12) 1.021(4) .676(3) .04000 1.00000 Uiso
H13 .4838(12) .884(3) .577(3) .04000 1.00000 Uiso
H14 .4266(11) .6152(19) .492(3) .04000 1.00000 Uiso
H15 .4527(12) .721(3) .5521(13) .04000 1.00000 Uiso
H16 .3816(6) .7897(14) .4484(9) .04000 1.00000 Uiso
H17 .4210(4) .8586(15) .4409(10) .04000 1.00000 Uiso
H18 .3952(6) .7530(12) .3788(11) .04000 1.00000 Uiso
H19 .4157(12) .499(4) .376(3) .04000 1.00000 Uiso
H20 .4303(12) .373(4) .290(3) .04000 1.00000 Uiso
H21 .5521(12) .526(3) .352(3) .04000 1.00000 Uiso
H22 .5274(12) .312(4) .282(3) .04000 1.00000 Uiso
H45 .6494(9) .666(3) .973(3) .04000 1.00000 Uiso
H46 .6981(10) .618(3) .992(3) .04000 1.00000 Uiso
H47 .6824(6) .6658(18) .8601(7) .04000 1.00000 Uiso
H48 .6354(7) .7364(17) .8478(8) .04000 1.00000 Uiso
H49 .6397(7) .5888(18) .8612(8) .04000 1.00000 Uiso
H1W .7123(13) .782(4) .532(3) .04000 1.00000 Uiso
H2W .7861(13) .905(4) .614(3) .04000 1.00000 Uiso
H4W .7526(13) .957(4) .549(3) .04000 1.00000 Uiso
H5W .6457(10) .380(3) .777(3) .04000 1.00000 Uiso
H3W .7047(12) .685(4) .486(3) .04000 1.00000 Uiso
H6W .6612(12) .438(4) .7355(14) .04000 1.00000 Uiso

loop_
_atom_site_aniso_label
_atom_site_aniso_U_11
_atom_site_aniso_U_22
_atom_site_aniso_U_33
_atom_site_aniso_U_12
_atom_site_aniso_U_13
_atom_site_aniso_U_23
EU1 .01171(6) .01534(7) .01248(7) -.00045(5) .00681(4) -.00135(5)
C1 .0219(13) .051(3) .048(3) .0060(12) .0079(13) -.0149(16)
C2 .0141(11) .0468(18) .0262(16) -.0069(11) .0090(10) -.0129(14)
C3 .0341(15) .0462(18) .0340(18) -.0199(13) .0222(13) -.0223(14)
C4 .0244(12) .0389(16) .0136(14) -.0054(11) .0098(10) -.0037(11)
C5 .0176(10) .0173(11) .0169(13) -.0022(8) .0084(9) -.0031(9)
C6 .0168(10) .0183(11) .0148(12) -.0004(8) .0082(9) .0010(9)
C7 .0215(11) .0217(13) .0219(14) -.0009(9) .0117(10) -.0060(10)
C8 .0228(12) .0259(14) .0286(16) .0031(10) .0164(11) -.0056(11)
C9 .0153(11) .0251(13) .0258(14) .0014(9) .0117(10) -.0020(10)
C10 .0146(10) .0171(11) .0145(12) .0011(9) .0077(8) .0016(9)
C11 .0116(9) .0188(11) .0145(12) .0015(9) .0063(8) .0028(9)
C12 .0144(10) .0214(12) .0201(13) -.0012(9) .0103(9) .0011(10)
C13 .0195(11) .0271(14) .0246(15) .0069(10) .0092(10) .0027(11)
C14 .0139(10) .0184(11) .0132(12) .0009(8) .0060(9) .0026(9)
C15 .0142(10) .0220(12) .0165(13) .0001(9) .0061(9) .0027(10)
C16 .0187(11) .0172(12) .0156(13) -.0031(9) .0045(9) .0024(9)
C17 .0201(11) .0156(11) .0128(12) .0015(9) .0059(9) .0034(9)
C18 .0165(10) .0193(12) .0137(12) .0012(8) .0073(9) .0026(9)
C19 .0131(10) .0154(11) .0143(12) -.0005(8) .0044(9) .0018(9)
C20 .0246(16) .0146(15) .0175(18) .00000 .0089(14) .00000
N1 .0149(9) .0307(12) .0171(12) -.0040(8) .0080(8) -.0065(9)
N2 .0143(9) .0168(10) .0140(10) -.0007(7) .0065(7) -.0013(8)
N3 .0111(8) .0180(10) .0163(11) -.0001(7) .0060(7) .0008(8)
N4 .0146(8) .0175(9) .0137(10) -.0005(8) .0066(7) -.0023(8)
N9 .0291(11) .0201(11) .0249(13) .0005(9) .0145(10) .0004(9)
N10 .0402(13) .0216(12) .0186(13) -.0127(9) .0137(10) -.0047(9)
N11 .0125(9) .0226(11) .0282(13) -.0011(8) .0085(9) .0035(9)
O1 .0181(8) .0273(10) .0185(10) -.0054(7) .0110(7) -.0071(7)
O3 .0275(9) .0254(10) .0257(11) .0053(7) .0187(8) .0027(8)
O4 .0254(9) .0242(9) .0305(11) .0006(7) .0196(8) .0009(8)
O5 .0599(14) .0250(11) .0456(15) .0101(10) .0314(12) .0130(10)
O6 .0272(10) .0381(12) .0230(11) -.0037(8) .0085(8) -.0022(8)
O7 .0416(11) .0288(10) .0239(11) .0020(9) .0178(9) -.0029(9)
O8 .0764(17) .0380(13) .0173(12) -.0192(11) .0240(11) -.0057(9)
O9 .0255(9) .0254(10) .0211(10) .0010(7) .0117(8) .0009(7)
O10 .0212(8) .0222(9) .0205(10) .0008(7) .0065(7) .0005(7)
O11 .0244(9) .0259(10) .0337(12) .0037(8) .0045(8) .0118(9)
O21 .0147(8) .0260(10) .0265(11) -.0020(7) .0106(7) -.0055(8)
N1B .0471(16) .0487(18) .047(2) .0013(14) .0161(14) -.0002(15)
C1B .0448(18) .0349(19) .052(3) .0022(14) .0294(16) .0055(15)
C2B .059(3) .047(3) .121(5) -.013(2) .058(3) -.021(3)
C3B .078(4) .068(4) .148(7) -.005(3) .027(4) -.012(4)
O3W .0317(14) .175(4) .047(2) -.0131(17) .0085(13) .046(3)
O5W .0270(10) .0320(12) .0315(13) -.0042(8) .0140(9) -.0065(9)

loop_
_atom_type_symbol
_atom_type_scat_source
_atom_type_scat_dispersion_real
_atom_type_scat_dispersion_imag
C Int._Tables_Vol_IV_Tables_2.2B_and_2.3.1 .002 .002
H Int._Tables_Vol_IV_Tables_2.2B_and_2.3.1 0 0
N Int._Tables_Vol_IV_Tables_2.2B_and_2.3.1 .004 .003
O Int._Tables_Vol_IV_Tables_2.2B_and_2.3.1 .008 .006
Eu Int._Tables_Vol_IV_Tables_2.2B_and_2.3.1 -.542 3.669

loop_
_geom_angle_atom_site_label_1
_geom_angle_atom_site_label_2
_geom_angle_atom_site_label_3
_geom_angle_site_symmetry_1
_geom_angle_site_symmetry_2
_geom_angle_site_symmetry_3
_geom_angle
O1 EU1 O21 . . . 73.40(7)
O1 EU1 O3 . . . 76.61(6)
O1 EU1 N4 . . . 124.18(8)
O1 EU1 O4 . . . 78.13(7)
O1 EU1 O7 . . . 140.15(8)
O1 EU1 O9 . . . 73.06(6)
O1 EU1 O10 . . . 118.17(6)
O1 EU1 O6 . . . 138.94(7)
O1 EU1 N2 . . . 62.74(7)
O21 EU1 O3 . . . 126.44(7)
O21 EU1 N4 . . . 146.46(7)
O21 EU1 O4 . . . 79.78(7)
O21 EU1 O7 . . . 72.21(7)
O21 EU1 O9 . . . 76.05(7)
O21 EU1 O10 . . . 70.97(7)
O21 EU1 O6 . . . 116.74(8)
O21 EU1 N2 . . . 129.96(6)
O3 EU1 N4 . . . 86.95(7)
O3 EU1 O4 . . . 51.01(8)
O3 EU1 O7 . . . 109.06(7)
O3 EU1 O9 . . . 133.89(8)
O3 EU1 O10 . . . 161.46(6)
O3 EU1 O6 . . . 65.63(7)
O3 EU1 N2 . . . 66.09(7)
N4 EU1 O4 . . . 128.82(6)
N4 EU1 O7 . . . 95.66(8)
N4 EU1 O9 . . . 82.38(6)
N4 EU1 O10 . . . 75.49(7)
N4 EU1 O6 . . . 70.80(7)
N4 EU1 N2 . . . 61.81(7)
O4 EU1 O7 . . . 76.54(7)
O4 EU1 O9 . . . 146.55(6)
O4 EU1 O10 . . . 139.01(8)
O4 EU1 O6 . . . 66.02(6)
O4 EU1 N2 . . . 111.60(7)
O7 EU1 O9 . . . 116.55(7)
O7 EU1 O10 . . . 67.67(7)
O7 EU1 O6 . . . 49.64(7)
O7 EU1 N2 . . . 156.59(6)
O9 EU1 O10 . . . 50.36(7)
O9 EU1 O6 . . . 146.56(6)
O9 EU1 N2 . . . 69.36(7)
O10 EU1 O6 . . . 102.25(6)
O10 EU1 N2 . . . 109.16(7)
O6 EU1 N2 . . . 112.06(7)
H2 C1 H3 . . . 109.5(17)
H2 C1 H1 . . . 109.5(16)
H2 C1 C2 . . . 109.5(8)
H3 C1 H1 . . . 109.5(19)
H3 C1 C2 . . . 109.5(7)
H1 C1 C2 . . . 109.5(10)
H8 C2 H7 . . . 107(4)
H8 C2 N1 . . . 110(3)
H8 C2 C1 . . . 111(3)
H7 C2 N1 . . . 106(3)
H7 C2 C1 . . . 112(2)
N1 C2 C1 . . . 110.3(3)
H6 C3 H4 . . . 109.5(17)
H6 C3 H5 . . . 109.5(16)
H6 C3 C4 . . . 109.5(6)
H4 C3 H5 . . . 109.5(15)
H4 C3 C4 . . . 109.5(8)
H5 C3 C4 . . . 109.5(8)
H9 C4 H10 . . . 106(4)
H9 C4 N1 . . . 108(3)
H9 C4 C3 . . . 108(2)
H10 C4 N1 . . . 113(3)
H10 C4 C3 . . . 110(3)
N1 C4 C3 . . . 111.6(3)
O1 C5 N1 . . . 120.7(3)
O1 C5 C6 . . . 116.12(19)
N1 C5 C6 . . . 123.1(3)
N2 C6 C7 . . . 122.5(3)
N2 C6 C5 . . . 110.2(3)
C7 C6 C5 . . . 127.1(2)
H11 C7 C6 . . . 121(3)
H11 C7 C8 . . . 121(3)
C6 C7 C8 . . . 118.0(3)
H12 C8 C9 . . . 118.2(19)
H12 C8 C7 . . . 122(2)
C9 C8 C7 . . . 119.7(3)
H13 C9 C8 . . . 120(3)
H13 C9 C10 . . . 121(3)
C8 C9 C10 . . . 119.1(3)
N2 C10 C9 . . . 121.4(3)
N2 C10 C11 . . . 111.6(3)
C9 C10 C11 . . . 127.0(2)
N4 C11 N3 . . . 112.2(3)
N4 C11 C10 . . . 119.4(2)
N3 C11 C10 . . . 128.2(3)
H15 C12 H14 . . . 108(4)
H15 C12 N3 . . . 109(3)
H15 C12 C13 . . . 111.5(19)
H14 C12 N3 . . . 105(3)
H14 C12 C13 . . . 112.3(16)
N3 C12 C13 . . . 111.4(3)
H16 C13 H18 . . . 109.5(15)
H16 C13 H17 . . . 109.5(14)
H16 C13 C12 . . . 109.5(10)
H18 C13 H17 . . . 109.5(15)
H18 C13 C12 . . . 109.5(9)
H17 C13 C12 . . . 109.5(7)
N3 C14 C15 . . . 131.9(3)
N3 C14 C19 . . . 106.69(19)
C15 C14 C19 . . . 121.4(3)
H19 C15 C16 . . . 123(3)
H19 C15 C14 . . . 120(3)
C16 C15 C14 . . . 116.7(3)
H20 C16 C15 . . . 117(3)
H20 C16 C17 . . . 121(3)
C15 C16 C17 . . . 122.7(3)
C18 C17 C16 . . . 119.6(3)
C18 C17 C20 . . . 119.4(3)
C16 C17 C20 . . . 120.96(18)
H21 C18 C19 . . . 124(3)
H21 C18 C17 . . . 118(3)
C19 C18 C17 . . . 118.3(3)
N4 C19 C18 . . . 130.2(3)
N4 C19 C14 . . . 108.6(3)
C18 C19 C14 . . . 121.2(2)
H22 C20 H22 2_655 . . 111(3)
H22 C20 C17 2_655 . 2_655 108(3)
H22 C20 C17 2_655 . . 110(3)
H22 C20 C17 . . 2_655 110(3)
H22 C20 C17 . . . 108(3)
C17 C20 C17 2_655 . . 110.5(3)
C5 N1 C4 . . . 127.7(3)
C5 N1 C2 . . . 116.7(3)
C4 N1 C2 . . . 115.2(2)
C6 N2 C10 . . . 119.2(3)
C6 N2 EU1 . . . 117.92(18)
C10 N2 EU1 . . . 119.93(16)
C11 N3 C14 . . . 106.4(3)
C11 N3 C12 . . . 130.5(3)
C14 N3 C12 . . . 123.08(18)
C11 N4 C19 . . . 106.1(2)
C11 N4 EU1 . . . 122.09(15)
C19 N4 EU1 . . . 131.45(19)
O5 N9 O4 . . . 122.0(3)
O5 N9 O3 . . . 121.9(3)
O4 N9 O3 . . . 116.1(3)
O8 N10 O6 . . . 123.2(3)
O8 N10 O7 . . . 120.6(3)
O6 N10 O7 . . . 116.1(3)
O11 N11 O9 . . . 121.2(3)
O11 N11 O10 . . . 121.2(3)
O9 N11 O10 . . . 117.6(2)
C5 O1 EU1 . . . 126.75(16)
N9 O3 EU1 . . . 96.60(15)
N9 O4 EU1 . . . 96.17(18)
N10 O6 EU1 . . . 94.34(13)
N10 O7 EU1 . . . 98.13(19)
N11 O9 EU1 . . . 96.03(15)
N11 O10 EU1 . . . 95.91(14)
H1W O21 H3W . . . 101(5)
H1W O21 EU1 . . . 125(4)
H3W O21 EU1 . . . 126.9(19)
N1B C1B C2B . . . 178.5(4)
H45 C2B H46 . . . 105(3)
H45 C2B C3B . . . 103(2)
H45 C2B C1B . . . 117(3)
H46 C2B C3B . . . 111(3)
H46 C2B C1B . . . 103.9(16)
C3B C2B C1B . . . 116.9(6)
H47 C3B H49 . . . 109.5(18)
H47 C3B H48 . . . 109.5(18)
H47 C3B C2B . . . 109.5(8)
H49 C3B H48 . . . 109.5(16)
H49 C3B C2B . . . 109.5(11)
H48 C3B C2B . . . 109.5(11)
H6W O3W H5W . . . 103(4)
H4W O5W H2W . . . 111(4)

loop_
_geom_bond_atom_site_label_1
_geom_bond_atom_site_label_2
_geom_bond_site_symmetry_1
_geom_bond_site_symmetry_2
_geom_bond_distance
EU1 O1 . . 2.3619(16)
EU1 O21 . . 2.440(2)
EU1 O3 . . 2.5051(18)
EU1 N4 . . 2.510(3)
EU1 O4 . . 2.515(3)
EU1 O7 . . 2.517(3)
EU1 O9 . . 2.5417(19)
EU1 O10 . . 2.5441(18)
EU1 O6 . . 2.6098(18)
EU1 N2 . . 2.628(3)
C1 H2 . . .971(15)
C1 H3 . . .98(3)
C1 H1 . . .98(3)
C1 C2 . . 1.515(5)
C2 H8 . . .91(5)
C2 H7 . . .97(4)
C2 N1 . . 1.485(4)
C3 H6 . . .99(3)
C3 H4 . . .99(3)
C3 H5 . . .996(14)
C3 C4 . . 1.524(5)
C4 H9 . . .98(4)
C4 H10 . . 1.03(5)
C4 N1 . . 1.470(5)
C5 O1 . . 1.264(4)
C5 N1 . . 1.327(3)
C5 C6 . . 1.518(4)
C6 N2 . . 1.345(3)
C6 C7 . . 1.392(5)
C7 H11 . . .97(4)
C7 C8 . . 1.395(4)
C8 H12 . . .93(5)
C8 C9 . . 1.384(4)
C9 H13 . . .94(4)
C9 C10 . . 1.393(5)
C10 N2 . . 1.353(3)
C10 C11 . . 1.478(4)
C11 N4 . . 1.333(4)
C11 N3 . . 1.370(3)
C12 H15 . . .98(3)
C12 H14 . . .98(3)
C12 N3 . . 1.475(4)
C12 C13 . . 1.521(4)
C13 H16 . . .96(3)
C13 H18 . . .975(18)
C13 H17 . . .984(17)
C14 N3 . . 1.386(4)
C14 C15 . . 1.399(3)
C14 C19 . . 1.403(4)
C15 H19 . . .94(5)
C15 C16 . . 1.387(5)
C16 H20 . . .94(4)
C16 C17 . . 1.415(4)
C17 C18 . . 1.396(3)
C17 C20 . . 1.518(4)
C18 H21 . . .96(5)
C18 C19 . . 1.393(4)
C19 N4 . . 1.390(3)
C20 H22 . 2_655 1.01(4)
C20 H22 . . 1.01(4)
N9 O5 . . 1.222(3)
N9 O4 . . 1.273(4)
N9 O3 . . 1.274(4)
N10 O8 . . 1.227(4)
N10 O6 . . 1.257(4)
N10 O7 . . 1.281(3)
N11 O11 . . 1.239(3)
N11 O9 . . 1.265(3)
N11 O10 . . 1.265(4)
O21 H1W . . .74(4)
O21 H3W . . .96(5)
N1B C1B . . 1.125(5)
C1B C2B . . 1.432(6)
C2B H45 . . .99(4)
C2B H46 . . 1.02(3)
C2B C3B . . 1.365(11)
C3B H47 . . 1.02(3)
C3B H49 . . 1.03(3)
C3B H48 . . 1.035(19)
O3W H6W . . .80(3)
O3W H5W . . .81(4)
O5W H4W . . .78(4)
O5W H2W . . .85(4)

loop_
_geom_torsion_atom_site_label_1
_geom_torsion_atom_site_label_2
_geom_torsion_atom_site_label_3
_geom_torsion_atom_site_label_4
_geom_torsion_site_symmetry_1
_geom_torsion_site_symmetry_2
_geom_torsion_site_symmetry_3
_geom_torsion_site_symmetry_4
_geom_torsion
N4 EU1 N2 C6 . . . . 179.05(17)
N4 EU1 N2 C10 . . . . -20.69(16)
O1 EU1 N2 C6 . . . . 5.68(15)
O1 EU1 N2 C10 . . . . 165.94(18)
O3 EU1 N2 C6 . . . . -81.07(16)
O3 EU1 N2 C10 . . . . 79.18(17)
O4 EU1 N2 C6 . . . . -57.39(16)
O4 EU1 N2 C10 . . . . 102.87(17)
O6 EU1 N2 C6 . . . . -129.26(15)
O6 EU1 N2 C10 . . . . 31.00(18)
O7 EU1 N2 C6 . . . . -163.89(16)
O7 EU1 N2 C10 . . . . -3.6(3)
O9 EU1 N2 C6 . . . . 86.69(15)
O9 EU1 N2 C10 . . . . -113.05(17)
O10 EU1 N2 C6 . . . . 118.21(15)
O10 EU1 N2 C10 . . . . -81.53(17)
O21 EU1 N2 C6 . . . . 37.36(19)
O21 EU1 N2 C10 . . . . -162.38(16)
N2 EU1 N4 C11 . . . . 14.67(16)
N2 EU1 N4 C19 . . . . -173.6(3)
O1 EU1 N4 C11 . . . . 21.8(2)
O1 EU1 N4 C19 . . . . -166.50(17)
O3 EU1 N4 C11 . . . . -49.75(18)
O3 EU1 N4 C19 . . . . 121.96(19)
O4 EU1 N4 C11 . . . . -81.35(19)
O4 EU1 N4 C19 . . . . 90.4(2)
O6 EU1 N4 C11 . . . . -114.97(18)
O6 EU1 N4 C19 . . . . 56.73(19)
O7 EU1 N4 C11 . . . . -158.61(17)
O7 EU1 N4 C19 . . . . 13.09(19)
O9 EU1 N4 C11 . . . . 85.29(18)
O9 EU1 N4 C19 . . . . -103.01(19)
O10 EU1 N4 C11 . . . . 136.23(18)
O10 EU1 N4 C19 . . . . -52.07(19)
O21 EU1 N4 C11 . . . . 135.35(17)
O21 EU1 N4 C19 . . . . -52.9(3)
N2 EU1 O1 C5 . . . . 12.29(17)
N4 EU1 O1 C5 . . . . 5.2(2)
O3 EU1 O1 C5 . . . . 82.04(18)
O4 EU1 O1 C5 . . . . 134.39(19)
O6 EU1 O1 C5 . . . . 105.3(2)
O7 EU1 O1 C5 . . . . -174.16(16)
O9 EU1 O1 C5 . . . . -62.79(18)
O10 EU1 O1 C5 . . . . -85.93(19)
O21 EU1 O1 C5 . . . . -142.88(19)
N2 EU1 O3 N9 . . . . 153.49(14)
N4 EU1 O3 N9 . . . . -146.10(14)
O1 EU1 O3 N9 . . . . 87.67(14)
O4 EU1 O3 N9 . . . . 2.22(12)
O6 EU1 O3 N9 . . . . -75.82(14)
O7 EU1 O3 N9 . . . . -51.15(14)
O9 EU1 O3 N9 . . . . 137.52(13)
O10 EU1 O3 N9 . . . . -127.6(3)
O21 EU1 O3 N9 . . . . 30.40(16)
N2 EU1 O4 N9 . . . . -30.42(14)
N4 EU1 O4 N9 . . . . 40.10(17)
O1 EU1 O4 N9 . . . . -84.50(14)
O3 EU1 O4 N9 . . . . -2.22(12)
O6 EU1 O4 N9 . . . . 75.01(14)
O7 EU1 O4 N9 . . . . 126.52(14)
O9 EU1 O4 N9 . . . . -115.34(15)
O10 EU1 O4 N9 . . . . 155.93(12)
O21 EU1 O4 N9 . . . . -159.50(14)
N2 EU1 O6 N10 . . . . -170.52(15)
N4 EU1 O6 N10 . . . . -123.43(16)
O1 EU1 O6 N10 . . . . 116.18(16)
O3 EU1 O6 N10 . . . . 141.07(17)
O4 EU1 O6 N10 . . . . 84.74(16)
O7 EU1 O6 N10 . . . . -7.76(14)
O9 EU1 O6 N10 . . . . -84.9(2)
O10 EU1 O6 N10 . . . . -53.75(16)
O21 EU1 O6 N10 . . . . 20.94(17)
N2 EU1 O7 N10 . . . . 51.4(3)
N4 EU1 O7 N10 . . . . 66.46(17)
O1 EU1 O7 N10 . . . . -114.06(17)
O3 EU1 O7 N10 . . . . -22.26(18)
O4 EU1 O7 N10 . . . . -62.16(16)
O6 EU1 O7 N10 . . . . 7.67(15)
O9 EU1 O7 N10 . . . . 150.76(16)
O10 EU1 O7 N10 . . . . 138.22(18)
O21 EU1 O7 N10 . . . . -145.57(18)
N2 EU1 O9 N11 . . . . 142.07(15)
N4 EU1 O9 N11 . . . . 79.39(14)
O1 EU1 O9 N11 . . . . -151.32(15)
O3 EU1 O9 N11 . . . . 157.66(13)
O4 EU1 O9 N11 . . . . -119.68(15)
O6 EU1 O9 N11 . . . . 43.0(3)
O7 EU1 O9 N11 . . . . -13.16(16)
O10 EU1 O9 N11 . . . . 1.95(13)
O21 EU1 O9 N11 . . . . -74.73(14)
N2 EU1 O10 N11 . . . . -41.39(15)
N4 EU1 O10 N11 . . . . -94.05(15)
O1 EU1 O10 N11 . . . . 27.26(17)
O3 EU1 O10 N11 . . . . -113.1(3)
O4 EU1 O10 N11 . . . . 132.37(14)
O6 EU1 O10 N11 . . . . -160.23(14)
O7 EU1 O10 N11 . . . . 163.44(15)
O9 EU1 O10 N11 . . . . -1.95(13)
O21 EU1 O10 N11 . . . . 85.44(14)
N2 EU1 O21 H1W . . . . -63(5)
N2 EU1 O21 H3W . . . . 152(3)
N4 EU1 O21 H1W . . . . -161(5)
N4 EU1 O21 H3W . . . . 53(3)
O1 EU1 O21 H1W . . . . -33(5)
O1 EU1 O21 H3W . . . . -179(3)
O3 EU1 O21 H1W . . . . 25(5)
O3 EU1 O21 H3W . . . . -121(3)
O4 EU1 O21 H1W . . . . 47(5)
O4 EU1 O21 H3W . . . . -99(3)
O6 EU1 O21 H1W . . . . 104(5)
O6 EU1 O21 H3W . . . . -42(3)
O7 EU1 O21 H1W . . . . 126(5)
O7 EU1 O21 H3W . . . . -20(3)
O9 EU1 O21 H1W . . . . -110(5)
O9 EU1 O21 H3W . . . . 105(3)
O10 EU1 O21 H1W . . . . -162(5)
O10 EU1 O21 H3W . . . . 52(3)
H1 C1 C2 N1 . . . . -60.9(13)
H1 C1 C2 H7 . . . . 57(4)
H1 C1 C2 H8 . . . . 177(3)
H2 C1 C2 N1 . . . . 59.1(16)
H2 C1 C2 H7 . . . . 177(4)
H2 C1 C2 H8 . . . . -63(3)
H3 C1 C2 N1 . . . . 179.1(15)
H3 C1 C2 H7 . . . . -63(4)
H3 C1 C2 H8 . . . . 57(3)
C1 C2 N1 C4 . . . . 89.0(4)
C1 C2 N1 C5 . . . . -84.6(4)
H7 C2 N1 C4 . . . . -32(3)
H7 C2 N1 C5 . . . . 154(3)
H8 C2 N1 C4 . . . . -148(3)
H8 C2 N1 C5 . . . . 38(3)
H4 C3 C4 N1 . . . . -58.4(13)
H4 C3 C4 H9 . . . . 60(4)
H4 C3 C4 H10 . . . . 176(3)
H5 C3 C4 N1 . . . . 61.6(15)
H5 C3 C4 H9 . . . . -180(4)
H5 C3 C4 H10 . . . . -64(3)
H6 C3 C4 N1 . . . . -178.4(12)
H6 C3 C4 H9 . . . . -60(4)
H6 C3 C4 H10 . . . . 56(3)
C3 C4 N1 C2 . . . . 81.2(3)
C3 C4 N1 C5 . . . . -106.0(3)
H9 C4 N1 C2 . . . . -38(3)
H9 C4 N1 C5 . . . . 135(3)
H10 C4 N1 C2 . . . . -154(2)
H10 C4 N1 C5 . . . . 19(2)
N1 C5 C6 C7 . . . . 35.9(4)
N1 C5 C6 N2 . . . . -149.2(3)
O1 C5 C6 C7 . . . . -146.9(3)
O1 C5 C6 N2 . . . . 28.0(3)
C6 C5 N1 C2 . . . . 172.5(3)
C6 C5 N1 C4 . . . . -.1(4)
O1 C5 N1 C2 . . . . -4.6(4)
O1 C5 N1 C4 . . . . -177.3(3)
C6 C5 O1 EU1 . . . . -26.9(3)
N1 C5 O1 EU1 . . . . 150.46(18)
C5 C6 C7 C8 . . . . 174.1(3)
C5 C6 C7 H11 . . . . -6(3)
N2 C6 C7 C8 . . . . -.2(4)
N2 C6 C7 H11 . . . . 180(3)
C5 C6 N2 EU1 . . . . -18.2(3)
C5 C6 N2 C10 . . . . -178.6(3)
C7 C6 N2 EU1 . . . . 157.0(3)
C7 C6 N2 C10 . . . . -3.4(4)
C6 C7 C8 C9 . . . . 2.5(5)
C6 C7 C8 H12 . . . . -174(3)
H11 C7 C8 C9 . . . . -177(3)
H11 C7 C8 H12 . . . . 6(4)
C7 C8 C9 C10 . . . . -1.2(5)
C7 C8 C9 H13 . . . . -179(3)
H12 C8 C9 C10 . . . . 175(3)
H12 C8 C9 H13 . . . . -2(4)
C8 C9 C10 C11 . . . . 178.7(3)
C8 C9 C10 N2 . . . . -2.4(4)
H13 C9 C10 C11 . . . . -4(3)
H13 C9 C10 N2 . . . . 175(3)
C9 C10 C11 N3 . . . . -15.5(5)
C9 C10 C11 N4 . . . . 168.9(3)
N2 C10 C11 N3 . . . . 165.6(3)
N2 C10 C11 N4 . . . . -10.0(4)
C9 C10 N2 EU1 . . . . -155.3(2)
C9 C10 N2 C6 . . . . 4.7(4)
C11 C10 N2 EU1 . . . . 23.7(3)
C11 C10 N2 C6 . . . . -176.3(3)
C10 C11 N3 C12 . . . . 5.7(4)
C10 C11 N3 C14 . . . . -176.3(3)
N4 C11 N3 C12 . . . . -178.5(3)
N4 C11 N3 C14 . . . . -.4(3)
C10 C11 N4 EU1 . . . . -9.2(3)
C10 C11 N4 C19 . . . . 177.3(2)
N3 C11 N4 EU1 . . . . 174.57(14)
N3 C11 N4 C19 . . . . 1.0(3)
N3 C12 C13 H16 . . . . 176.4(10)
N3 C12 C13 H17 . . . . -63.6(13)
N3 C12 C13 H18 . . . . 56.3(13)
H14 C12 C13 H16 . . . . 59(3)
H14 C12 C13 H17 . . . . 179(3)
H14 C12 C13 H18 . . . . -61(4)
H15 C12 C13 H16 . . . . -62(3)
H15 C12 C13 H17 . . . . 58(3)
H15 C12 C13 H18 . . . . 178(3)
C13 C12 N3 C11 . . . . 90.4(3)
C13 C12 N3 C14 . . . . -87.4(3)
H14 C12 N3 C11 . . . . -148(2)
H14 C12 N3 C14 . . . . 34(2)
H15 C12 N3 C11 . . . . -33(2)
H15 C12 N3 C14 . . . . 149(2)
C19 C14 C15 C16 . . . . -.0(4)
C19 C14 C15 H19 . . . . 180(3)
N3 C14 C15 C16 . . . . 179.7(3)
N3 C14 C15 H19 . . . . 0(3)
C15 C14 C19 C18 . . . . .6(4)
C15 C14 C19 N4 . . . . -179.2(3)
N3 C14 C19 C18 . . . . -179.2(2)
N3 C14 C19 N4 . . . . 1.0(3)
C15 C14 N3 C11 . . . . 179.9(3)
C15 C14 N3 C12 . . . . -1.9(4)
C19 C14 N3 C11 . . . . -.4(3)
C19 C14 N3 C12 . . . . 177.9(2)
C14 C15 C16 C17 . . . . -.9(4)
C14 C15 C16 H20 . . . . 178(3)
H19 C15 C16 C17 . . . . 179(3)
H19 C15 C16 H20 . . . . -2(4)
C15 C16 C17 C18 . . . . 1.2(4)
C15 C16 C17 C20 . . . . -176.2(3)
H20 C16 C17 C18 . . . . -177(3)
H20 C16 C17 C20 . . . . 5(3)
C16 C17 C18 C19 . . . . -.6(4)
C16 C17 C18 H21 . . . . 179(3)
C20 C17 C18 C19 . . . . 176.8(2)
C20 C17 C18 H21 . . . . -3(3)
C16 C17 C20 H22 . . . . -119(3)
C16 C17 C20 C17 . . . 2_655 120.8(3)
C16 C17 C20 H22 . . . 2_655 2(3)
C18 C17 C20 H22 . . . . 63(3)
C18 C17 C20 C17 . . . 2_655 -56.6(3)
C18 C17 C20 H22 . . . 2_655 -176(3)
C17 C18 C19 C14 . . . . -.3(4)
C17 C18 C19 N4 . . . . 179.5(3)
H21 C18 C19 C14 . . . . 180(3)
H21 C18 C19 N4 . . . . 0(3)
C14 C19 N4 EU1 . . . . -173.91(15)
C14 C19 N4 C11 . . . . -1.2(3)
C18 C19 N4 EU1 . . . . 6.3(4)
C18 C19 N4 C11 . . . . 179.0(3)
O4 N9 O3 EU1 . . . . -3.8(2)
O5 N9 O3 EU1 . . . . 175.9(2)
O3 N9 O4 EU1 . . . . 3.8(2)
O5 N9 O4 EU1 . . . . -175.9(2)
O7 N10 O6 EU1 . . . . 13.0(3)
O8 N10 O6 EU1 . . . . -166.5(3)
O6 N10 O7 EU1 . . . . -13.6(3)
O8 N10 O7 EU1 . . . . 165.9(3)
O10 N11 O9 EU1 . . . . -3.4(3)
O11 N11 O9 EU1 . . . . 178.1(2)
O9 N11 O10 EU1 . . . . 3.4(3)
O11 N11 O10 EU1 . . . . -178.1(2)
C1B C2B C3B H47 . . . . 62.0(14)
C1B C2B C3B H48 . . . . -58.0(16)
C1B C2B C3B H49 . . . . -178.0(14)
H45 C2B C3B H47 . . . . -169(3)
H45 C2B C3B H48 . . . . 71(3)
H45 C2B C3B H49 . . . . -49(3)
H46 C2B C3B H47 . . . . -57(3)
H46 C2B C3B H48 . . . . -177(3)
H46 C2B C3B H49 . . . . 63(3)
